data_2228040
loop_
_publ_author_name
'Chen, Peng'
'Bao, Yan'
'Yan, Peng-Fei'
'Li, Guang-Ming'

_publ_section_title
;
 {6,6'-Dimethoxy-2,2'-[(cyclohexane-1,2-diyl)bis(nitriliomethylidyne)]diphenolato}trinitratolanthanum(III)
 methanol monosolvate
;
_journal_coeditor_code VM2037
_journal_issue 9
_journal_name_full 'Acta Crystallographica Section E'
_journal_page_first m1177
_journal_paper_doi 10.1107/S1600536810033453
_journal_volume 66
_journal_year 2010
_chemical_formula_iupac '[La (N O3)3 (C22 H26 N2 O4)], C H4 O'
_chemical_formula_moiety 'C22 H26 La N5 O13, C H4 O'
_chemical_formula_sum 'C23 H30 La N5 O14'
_chemical_formula_weight 739.43
_chemical_name_systematic
;
{6,6'-Dimethoxy-2,2'-[(cyclohexane-1,2-
diyl)bis(nitriliomethylidyne)]diphenolato}trinitratolanthanum(III) methanol
monosolvate
;
_space_group_IT_number 2
_symmetry_cell_setting triclinic
_symmetry_space_group_name_Hall '-P 1'
_symmetry_space_group_name_H-M 'P -1'
_atom_sites_solution_hydrogens geom
_atom_sites_solution_primary direct
_atom_sites_solution_secondary difmap
_cell_angle_alpha 79.3740(10)
_cell_angle_beta 68.7430(10)
_cell_angle_gamma 82.2700(10)
_cell_formula_units_Z 2
_cell_length_a 9.7809(4)
_cell_length_b 12.8783(5)
_cell_length_c 13.0904(5)
_cell_measurement_reflns_used 6687
_cell_measurement_temperature 293(2)
_cell_measurement_theta_max 28.29
_cell_measurement_theta_min 2.66
_cell_volume 1506.22(10)
_computing_cell_refinement 'RAPID-AUTO (Rigaku, 1998)'
_computing_data_collection 'RAPID-AUTO (Rigaku, 1998)'
_computing_data_reduction 'CrystalStructure (Rigaku/MSC, 2002)'
_computing_molecular_graphics 'SHELXTL (Sheldrick, 2008)'
_computing_publication_material 'SHELXL97 (Sheldrick, 2008)'
_computing_structure_refinement 'SHELXL97 (Sheldrick, 2008)'
_computing_structure_solution 'SHELXS97 (Sheldrick, 2008)'
_diffrn_ambient_temperature 293(2)
_diffrn_detector_area_resol_mean 10.000
_diffrn_measured_fraction_theta_full 0.984
_diffrn_measured_fraction_theta_max 0.954
_diffrn_measurement_device_type 'Rigaku R-AXIS RAPID'
_diffrn_measurement_method '\w scan'
_diffrn_radiation_monochromator graphite
_diffrn_radiation_source 'fine-focus sealed tube'
_diffrn_radiation_type MoK\a
_diffrn_radiation_wavelength 0.71073
_diffrn_reflns_av_R_equivalents 0.0101
_diffrn_reflns_av_sigmaI/netI 0.0193
_diffrn_reflns_limit_h_max 12
_diffrn_reflns_limit_h_min -12
_diffrn_reflns_limit_k_max 10
_diffrn_reflns_limit_k_min -17
_diffrn_reflns_limit_l_max 17
_diffrn_reflns_limit_l_min -17
_diffrn_reflns_number 10874
_diffrn_reflns_theta_full 25.00
_diffrn_reflns_theta_max 28.29
_diffrn_reflns_theta_min 2.66
_diffrn_standards_decay_% 0
_diffrn_standards_interval_count 0
_diffrn_standards_interval_time 0
_diffrn_standards_number 0
_exptl_absorpt_coefficient_mu 1.492
_exptl_absorpt_correction_T_max 0.7963
_exptl_absorpt_correction_T_min 0.7253
_exptl_absorpt_correction_type multi-scan
_exptl_absorpt_process_details '(ABSCOR; Higashi, 1995)'
_exptl_crystal_colour yellow
_exptl_crystal_density_diffrn 1.630
_exptl_crystal_density_method 'not measured'
_exptl_crystal_description block
_exptl_crystal_F_000 744
_exptl_crystal_size_max 0.23
_exptl_crystal_size_mid 0.20
_exptl_crystal_size_min 0.16
_refine_diff_density_max 0.974
_refine_diff_density_min -0.769
_refine_ls_extinction_method none
_refine_ls_goodness_of_fit_ref 1.011
_refine_ls_hydrogen_treatment constr
_refine_ls_matrix_type full
_refine_ls_number_parameters 389
_refine_ls_number_reflns 7145
_refine_ls_number_restraints 38
_refine_ls_restrained_S_all 1.053
_refine_ls_R_factor_all 0.0366
_refine_ls_R_factor_gt 0.0329
_refine_ls_shift/su_max 0.011
_refine_ls_shift/su_mean 0.000
_refine_ls_structure_factor_coef Fsqd
_refine_ls_weighting_details 'calc w=1/[\s^2^(Fo^2^)+(0.0520P)^2^+1.3148P] where P=(Fo^2^+2Fc^2^)/3'
_refine_ls_weighting_scheme calc
_refine_ls_wR_factor_gt 0.0889
_refine_ls_wR_factor_ref 0.0919
_reflns_number_gt 6526
_reflns_number_total 7145
_reflns_threshold_expression I>2sigma(I)
_cod_data_source_file vm2037.cif
_cod_data_source_block I
_cod_database_code 2228040
_cod_database_fobs_code 2228040

loop_
_symmetry_equiv_pos_as_xyz
'x, y, z'
'-x, -y, -z'

loop_
_atom_site_type_symbol
_atom_site_label
_atom_site_fract_x
_atom_site_fract_y
_atom_site_fract_z
_atom_site_U_iso_or_equiv
_atom_site_adp_type
_atom_site_calc_flag
_atom_site_refinement_flags
_atom_site_occupancy
_atom_site_disorder_assembly
_atom_site_disorder_group
La La1 0.172411(19) 0.227443(12) 0.702241(13) 0.04350(7) Uani d . 1 . .
C C1 0.2772(3) 0.3560(2) 0.4366(2) 0.0404(6) Uani d . 1 . .
C C2 0.2940(3) 0.2558(2) 0.4018(3) 0.0419(6) Uani d . 1 . .
C C3 0.3415(3) 0.2462(3) 0.2918(3) 0.0482(7) Uani d . 1 . .
H H3A 0.3528 0.1797 0.2703 0.058 Uiso calc R 1 . .
C C4 0.3735(4) 0.3370(3) 0.2111(3) 0.0533(8) Uani d . 1 . .
H H4A 0.4072 0.3299 0.1364 0.064 Uiso calc R 1 . .
C C5 0.3555(4) 0.4351(3) 0.2413(3) 0.0483(7) Uani d . 1 . .
H H5A 0.3755 0.4946 0.1873 0.058 Uiso calc R 1 . .
C C6 0.3065(3) 0.4467(2) 0.3548(2) 0.0392(6) Uani d . 1 . .
C C7 0.2909(3) 0.5487(2) 0.3870(2) 0.0414(6) Uani d . 1 . .
H H7A 0.3062 0.6077 0.3324 0.050 Uiso calc R 1 . .
C C8 0.2394(3) 0.6651(2) 0.5270(2) 0.0394(6) Uani d . 1 . .
H H8A 0.2616 0.7200 0.4618 0.047 Uiso calc R 1 . .
C C9 0.3472(4) 0.6692(3) 0.5844(3) 0.0532(8) Uani d . 1 . .
H H9A 0.4468 0.6553 0.5346 0.064 Uiso calc R 1 . .
H H9B 0.3286 0.6153 0.6492 0.064 Uiso calc R 1 . .
C C10 0.3307(4) 0.7787(3) 0.6190(4) 0.0651(10) Uani d . 1 . .
H H10A 0.3964 0.7798 0.6593 0.078 Uiso calc R 1 . .
H H10B 0.3593 0.8314 0.5532 0.078 Uiso calc R 1 . .
C C11 0.1746(4) 0.8071(3) 0.6911(3) 0.0562(8) Uani d . 1 . .
H H11A 0.1666 0.8794 0.7052 0.067 Uiso calc R 1 . .
H H11B 0.1512 0.7610 0.7617 0.067 Uiso calc R 1 . .
C C12 0.0645(4) 0.7966(2) 0.6370(3) 0.0497(7) Uani d . 1 . .
H H12A 0.0780 0.8508 0.5727 0.060 Uiso calc R 1 . .
H H12B -0.0343 0.8086 0.6888 0.060 Uiso calc R 1 . .
C C13 0.0799(3) 0.6883(2) 0.6012(3) 0.0408(6) Uani d . 1 . .
H H13A 0.0162 0.6905 0.5578 0.049 Uiso calc R 1 . .
C C14 -0.0445(3) 0.6076(2) 0.7970(3) 0.0451(6) Uani d . 1 . .
H H14A -0.0765 0.6743 0.8180 0.054 Uiso calc R 1 . .
C C15 -0.0888(3) 0.5169(3) 0.8781(3) 0.0450(6) Uani d . 1 . .
C C16 -0.1899(4) 0.5304(3) 0.9847(3) 0.0554(8) Uani d . 1 . .
H H16A -0.2188 0.5981 1.0038 0.066 Uiso calc R 1 . .
C C17 -0.2449(4) 0.4451(3) 1.0591(3) 0.0600(9) Uani d . 1 . .
H H17A -0.3119 0.4548 1.1289 0.072 Uiso calc R 1 . .
C C18 -0.2024(4) 0.3425(3) 1.0326(3) 0.0544(8) Uani d . 1 . .
H H18A -0.2434 0.2848 1.0838 0.065 Uiso calc R 1 . .
C C19 -0.1002(3) 0.3270(3) 0.9312(3) 0.0453(6) Uani d . 1 . .
C C20 -0.0405(3) 0.4140(2) 0.8507(3) 0.0446(6) Uani d . 1 . .
C C21 -0.1055(5) 0.1379(3) 0.9726(4) 0.0780(13) Uani d . 1 . .
H H21A -0.1838 0.1597 1.0361 0.117 Uiso calc R 1 . .
H H21B -0.0289 0.0979 0.9957 0.117 Uiso calc R 1 . .
H H21C -0.1425 0.0948 0.9374 0.117 Uiso calc R 1 . .
C C22 0.2813(5) 0.0690(3) 0.4624(4) 0.0691(11) Uani d . 1 . .
H H22A 0.3126 0.0721 0.3835 0.104 Uiso calc R 1 . .
H H22B 0.1898 0.0361 0.4966 0.104 Uiso calc R 1 . .
H H22C 0.3544 0.0283 0.4891 0.104 Uiso calc R 1 . .
C C23 0.2873(10) 0.0899(7) 0.0851(7) 0.144(3) Uani d DU 1 . .
H H29 0.3782 0.1074 0.0269 0.216 Uiso calc R 1 . .
H H30 0.2505 0.0311 0.0699 0.216 Uiso calc R 1 . .
H H31 0.3039 0.0710 0.1544 0.216 Uiso calc R 1 . .
N N1 0.2565(3) 0.56252(19) 0.4883(2) 0.0435(5) Uani d . 1 . .
H H1A 0.2423 0.5070 0.5376 0.052 Uiso calc R 1 . .
N N2 0.0379(3) 0.6013(2) 0.6959(2) 0.0444(5) Uani d . 1 . .
H H2A 0.0732 0.5387 0.6813 0.053 Uiso calc R 1 . .
N N3 0.3925(4) 0.2989(3) 0.7882(3) 0.0685(9) Uani d . 1 . .
N N4 0.3331(4) 0.0205(2) 0.7668(3) 0.0568(7) Uani d . 1 . .
N N5 -0.0827(4) 0.1433(3) 0.6708(3) 0.0700(9) Uani d . 1 . .
O O1 0.2366(3) 0.36209(17) 0.54227(18) 0.0551(6) Uani d . 1 . .
O O2 0.2617(3) 0.17450(17) 0.4894(2) 0.0548(6) Uani d . 1 . .
O O3 0.0536(3) 0.39767(17) 0.75338(19) 0.0569(6) Uani d . 1 . .
O O4 -0.0473(3) 0.23020(17) 0.89550(19) 0.0536(6) Uani d . 1 . .
O O5 0.2776(4) 0.2560(3) 0.8491(2) 0.0817(9) Uani d . 1 . .
O O6 0.4763(5) 0.3239(4) 0.8270(3) 0.1080(14) Uani d U 1 . .
O O7 0.4123(4) 0.3163(3) 0.6873(3) 0.0898(10) Uani d U 1 . .
O O8 0.2108(3) 0.0497(2) 0.8293(3) 0.0755(8) Uani d . 1 . .
O O9 0.4015(4) -0.0591(3) 0.7944(3) 0.0891(10) Uani d . 1 . .
O O10 0.3813(4) 0.0756(3) 0.6739(3) 0.0857(10) Uani d U 1 . .
O O11 0.0096(3) 0.0836(2) 0.7053(3) 0.0698(7) Uani d . 1 . .
O O12 -0.1833(5) 0.1093(4) 0.6569(4) 0.1176(16) Uani d . 1 . .
O O13 -0.0650(3) 0.2414(2) 0.6515(3) 0.0732(8) Uani d . 1 . .
O O14 0.1852(7) 0.1766(5) 0.0913(5) 0.164(2) Uani d DU 1 . .
H H14 0.2229 0.2291 0.0457 0.246 Uiso d RD 1 . .

loop_
_atom_site_aniso_label
_atom_site_aniso_U_11
_atom_site_aniso_U_22
_atom_site_aniso_U_33
_atom_site_aniso_U_12
_atom_site_aniso_U_13
_atom_site_aniso_U_23
La1 0.05179(11) 0.03034(9) 0.03740(10) -0.00171(7) -0.00476(7) -0.00129(6)
C1 0.0391(13) 0.0398(14) 0.0375(14) -0.0013(11) -0.0082(11) -0.0056(11)
C2 0.0384(13) 0.0390(14) 0.0446(15) 0.0008(11) -0.0106(11) -0.0073(12)
C3 0.0464(15) 0.0504(16) 0.0498(17) 0.0057(13) -0.0171(13) -0.0183(14)
C4 0.0576(18) 0.065(2) 0.0374(15) -0.0006(16) -0.0155(14) -0.0125(15)
C5 0.0493(16) 0.0564(18) 0.0371(14) -0.0064(14) -0.0143(12) -0.0012(13)
C6 0.0370(13) 0.0406(14) 0.0367(13) -0.0040(11) -0.0099(11) -0.0028(11)
C7 0.0413(13) 0.0408(15) 0.0377(14) -0.0076(11) -0.0101(11) 0.0005(11)
C8 0.0426(14) 0.0314(12) 0.0422(14) -0.0062(11) -0.0130(11) -0.0013(11)
C9 0.0431(15) 0.059(2) 0.059(2) -0.0016(14) -0.0205(14) -0.0083(16)
C10 0.059(2) 0.064(2) 0.085(3) -0.0135(18) -0.0314(19) -0.020(2)
C11 0.068(2) 0.0455(17) 0.062(2) -0.0092(15) -0.0260(17) -0.0141(15)
C12 0.0541(17) 0.0343(14) 0.0599(19) 0.0000(13) -0.0207(15) -0.0055(13)
C13 0.0413(13) 0.0342(13) 0.0475(15) -0.0023(11) -0.0177(12) -0.0033(11)
C14 0.0431(14) 0.0388(14) 0.0508(17) 0.0008(12) -0.0128(13) -0.0105(13)
C15 0.0427(14) 0.0448(16) 0.0417(15) -0.0012(12) -0.0074(12) -0.0082(12)
C16 0.0562(18) 0.058(2) 0.0438(17) 0.0057(15) -0.0068(14) -0.0160(15)
C17 0.0538(18) 0.074(2) 0.0383(16) 0.0018(17) -0.0002(14) -0.0112(16)
C18 0.0495(16) 0.061(2) 0.0397(16) -0.0070(15) -0.0043(13) 0.0031(14)
C19 0.0432(14) 0.0440(15) 0.0403(15) -0.0018(12) -0.0074(12) -0.0011(12)
C20 0.0411(14) 0.0410(15) 0.0416(15) -0.0011(12) -0.0045(12) -0.0034(12)
C21 0.089(3) 0.0441(19) 0.069(3) -0.0140(19) 0.004(2) 0.0125(18)
C22 0.095(3) 0.0348(16) 0.068(2) -0.0024(17) -0.015(2) -0.0143(16)
C23 0.162(4) 0.146(4) 0.137(4) -0.019(3) -0.061(3) -0.028(3)
N1 0.0522(13) 0.0331(11) 0.0386(12) -0.0058(10) -0.0098(10) 0.0001(9)
N2 0.0450(12) 0.0350(12) 0.0454(13) -0.0035(10) -0.0069(10) -0.0048(10)
N3 0.076(2) 0.065(2) 0.060(2) -0.0281(17) -0.0106(16) -0.0104(16)
N4 0.0677(18) 0.0447(15) 0.0576(17) 0.0093(13) -0.0234(15) -0.0126(13)
N5 0.086(2) 0.069(2) 0.0593(19) -0.0215(19) -0.0333(18) 0.0070(16)
O1 0.0816(16) 0.0351(10) 0.0339(10) -0.0054(10) -0.0034(10) -0.0029(8)
O2 0.0737(15) 0.0334(10) 0.0478(12) 0.0012(10) -0.0102(11) -0.0093(9)
O3 0.0665(14) 0.0347(11) 0.0437(12) -0.0009(10) 0.0087(10) -0.0023(9)
O4 0.0587(13) 0.0373(11) 0.0471(12) -0.0066(10) -0.0015(10) 0.0048(9)
O5 0.0813(19) 0.109(3) 0.0504(15) -0.0419(19) -0.0067(14) -0.0084(16)
O6 0.104(3) 0.144(4) 0.089(2) -0.064(3) -0.028(2) -0.020(2)
O7 0.087(2) 0.117(3) 0.0558(17) -0.048(2) -0.0052(15) 0.0010(17)
O8 0.0697(17) 0.0567(15) 0.0721(18) 0.0137(13) -0.0071(14) 0.0099(13)
O9 0.094(2) 0.073(2) 0.085(2) 0.0350(17) -0.0314(18) -0.0055(17)
O10 0.084(2) 0.082(2) 0.0566(16) 0.0293(16) -0.0019(14) -0.0002(15)
O11 0.0806(18) 0.0499(14) 0.0781(19) -0.0116(13) -0.0315(15) 0.0058(13)
O12 0.138(4) 0.110(3) 0.139(4) -0.052(3) -0.093(3) 0.021(3)
O13 0.0836(19) 0.0607(17) 0.0798(19) -0.0035(14) -0.0426(16) 0.0065(14)
O14 0.181(3) 0.165(3) 0.146(3) 0.001(3) -0.052(2) -0.044(3)

loop_
_atom_type_symbol
_atom_type_description
_atom_type_scat_dispersion_real
_atom_type_scat_dispersion_imag
_atom_type_scat_source
C C 0.0033 0.0016 'International Tables Vol C Tables 4.2.6.8 and 6.1.1.4'
H H 0.0000 0.0000 'International Tables Vol C Tables 4.2.6.8 and 6.1.1.4'
La La -0.2871 2.4523 'International Tables Vol C Tables 4.2.6.8 and 6.1.1.4'
N N 0.0061 0.0033 'International Tables Vol C Tables 4.2.6.8 and 6.1.1.4'
O O 0.0106 0.0060 'International Tables Vol C Tables 4.2.6.8 and 6.1.1.4'

loop_
_geom_angle_atom_site_label_1
_geom_angle_atom_site_label_2
_geom_angle_atom_site_label_3
_geom_angle_site_symmetry_1
_geom_angle_site_symmetry_3
_geom_angle
_geom_angle_publ_flag
O1 La1 O3 . . 70.12(7) ?
O1 La1 O5 . . 112.10(10) ?
O3 La1 O5 . . 77.05(11) ?
O1 La1 O11 . . 117.56(9) ?
O3 La1 O11 . . 118.33(9) ?
O5 La1 O11 . . 130.32(10) ?
O1 La1 O10 . . 108.80(9) ?
O3 La1 O10 . . 155.24(12) ?
O5 La1 O10 . . 80.89(12) ?
O11 La1 O10 . . 84.70(11) ?
O1 La1 O13 . . 80.42(9) ?
O3 La1 O13 . . 77.22(10) ?
O5 La1 O13 . . 145.03(11) ?
O11 La1 O13 . . 48.74(9) ?
O10 La1 O13 . . 127.48(12) ?
O1 La1 O8 . . 156.29(9) ?
O3 La1 O8 . . 129.69(9) ?
O5 La1 O8 . . 67.36(12) ?
O11 La1 O8 . . 67.92(10) ?
O10 La1 O8 . . 47.55(9) ?
O13 La1 O8 . . 114.12(10) ?
O1 La1 O4 . . 129.58(7) ?
O3 La1 O4 . . 61.66(7) ?
O5 La1 O4 . . 71.42(9) ?
O11 La1 O4 . . 76.31(9) ?
O10 La1 O4 . . 121.04(8) ?
O13 La1 O4 . . 75.68(9) ?
O8 La1 O4 . . 73.68(8) ?
O1 La1 O7 . . 70.19(10) ?
O3 La1 O7 . . 82.23(11) ?
O5 La1 O7 . . 47.34(9) ?
O11 La1 O7 . . 159.25(12) ?
O10 La1 O7 . . 74.55(13) ?
O13 La1 O7 . . 148.50(11) ?
O8 La1 O7 . . 97.37(11) ?
O4 La1 O7 . . 114.71(9) ?
O1 La1 O2 . . 59.31(7) ?
O3 La1 O2 . . 124.53(8) ?
O5 La1 O2 . . 141.26(9) ?
O11 La1 O2 . . 71.75(9) ?
O10 La1 O2 . . 68.96(9) ?
O13 La1 O2 . . 73.57(9) ?
O8 La1 O2 . . 105.25(9) ?
O4 La1 O2 . . 145.47(8) ?
O7 La1 O2 . . 99.75(9) ?
O1 La1 N5 . . 99.24(9) ?
O3 La1 N5 . . 98.20(10) ?
O5 La1 N5 . . 143.84(9) ?
O11 La1 N5 . . 24.29(9) ?
O10 La1 N5 . . 106.26(12) ?
O13 La1 N5 . . 24.45(9) ?
O8 La1 N5 . . 91.04(10) ?
O4 La1 N5 . . 74.87(9) ?
O7 La1 N5 . . 168.70(10) ?
O2 La1 N5 . . 70.62(9) ?
O1 La1 N4 . . 132.60(9) ?
O3 La1 N4 . . 146.68(9) ?
O5 La1 N4 . . 71.57(11) ?
O11 La1 N4 . . 76.25(9) ?
O10 La1 N4 . . 23.91(9) ?
O13 La1 N4 . . 124.87(9) ?
O8 La1 N4 . . 23.70(8) ?
O4 La1 N4 . . 97.16(8) ?
O7 La1 N4 . . 84.69(11) ?
O2 La1 N4 . . 87.83(7) ?
N5 La1 N4 . . 100.47(10) ?
O1 C1 C6 . . 122.1(3) ?
O1 C1 C2 . . 119.6(3) ?
C6 C1 C2 . . 118.3(3) ?
C3 C2 O2 . . 126.5(3) ?
C3 C2 C1 . . 121.1(3) ?
O2 C2 C1 . . 112.4(3) ?
C2 C3 C4 . . 120.0(3) ?
C2 C3 H3A . . 120.0 ?
C4 C3 H3A . . 120.0 ?
C5 C4 C3 . . 120.7(3) ?
C5 C4 H4A . . 119.6 ?
C3 C4 H4A . . 119.6 ?
C4 C5 C6 . . 120.1(3) ?
C4 C5 H5A . . 119.9 ?
C6 C5 H5A . . 119.9 ?
C1 C6 C5 . . 119.8(3) ?
C1 C6 C7 . . 119.7(3) ?
C5 C6 C7 . . 120.5(3) ?
N1 C7 C6 . . 122.8(3) ?
N1 C7 H7A . . 118.6 ?
C6 C7 H7A . . 118.6 ?
N1 C8 C9 . . 111.1(2) ?
N1 C8 C13 . . 110.4(2) ?
C9 C8 C13 . . 112.1(3) ?
N1 C8 H8A . . 107.7 ?
C9 C8 H8A . . 107.7 ?
C13 C8 H8A . . 107.7 ?
C8 C9 C10 . . 109.5(3) ?
C8 C9 H9A . . 109.8 ?
C10 C9 H9A . . 109.8 ?
C8 C9 H9B . . 109.8 ?
C10 C9 H9B . . 109.8 ?
H9A C9 H9B . . 108.2 ?
C11 C10 C9 . . 111.9(3) ?
C11 C10 H10A . . 109.2 ?
C9 C10 H10A . . 109.2 ?
C11 C10 H10B . . 109.2 ?
C9 C10 H10B . . 109.2 ?
H10A C10 H10B . . 107.9 ?
C10 C11 C12 . . 111.8(3) ?
C10 C11 H11A . . 109.3 ?
C12 C11 H11A . . 109.3 ?
C10 C11 H11B . . 109.3 ?
C12 C11 H11B . . 109.3 ?
H11A C11 H11B . . 107.9 ?
C11 C12 C13 . . 112.8(3) ?
C11 C12 H12A . . 109.0 ?
C13 C12 H12A . . 109.0 ?
C11 C12 H12B . . 109.0 ?
C13 C12 H12B . . 109.0 ?
H12A C12 H12B . . 107.8 ?
N2 C13 C12 . . 113.2(3) ?
N2 C13 C8 . . 109.2(2) ?
C12 C13 C8 . . 109.2(2) ?
N2 C13 H13A . . 108.4 ?
C12 C13 H13A . . 108.4 ?
C8 C13 H13A . . 108.4 ?
N2 C14 C15 . . 122.9(3) ?
N2 C14 H14A . . 118.5 ?
C15 C14 H14A . . 118.5 ?
C20 C15 C16 . . 120.0(3) ?
C20 C15 C14 . . 120.5(3) ?
C16 C15 C14 . . 119.4(3) ?
C17 C16 C15 . . 120.2(3) ?
C17 C16 H16A . . 119.9 ?
C15 C16 H16A . . 119.9 ?
C16 C17 C18 . . 120.9(3) ?
C16 C17 H17A . . 119.5 ?
C18 C17 H17A . . 119.5 ?
C19 C18 C17 . . 120.1(3) ?
C19 C18 H18A . . 120.0 ?
C17 C18 H18A . . 120.0 ?
C18 C19 O4 . . 125.9(3) ?
C18 C19 C20 . . 120.8(3) ?
O4 C19 C20 . . 113.3(3) ?
O3 C20 C15 . . 122.1(3) ?
O3 C20 C19 . . 119.9(3) ?
C15 C20 C19 . . 117.9(3) ?
O4 C21 H21A . . 109.5 ?
O4 C21 H21B . . 109.5 ?
H21A C21 H21B . . 109.5 ?
O4 C21 H21C . . 109.5 ?
H21A C21 H21C . . 109.5 ?
H21B C21 H21C . . 109.5 ?
O2 C22 H22A . . 109.5 ?
O2 C22 H22B . . 109.5 ?
H22A C22 H22B . . 109.5 ?
O2 C22 H22C . . 109.5 ?
H22A C22 H22C . . 109.5 ?
H22B C22 H22C . . 109.5 ?
O14 C23 H29 . . 109.5 ?
O14 C23 H30 . . 109.5 ?
H29 C23 H30 . . 109.5 ?
O14 C23 H31 . . 109.5 ?
H29 C23 H31 . . 109.5 ?
H30 C23 H31 . . 109.5 ?
C7 N1 C8 . . 125.6(2) ?
C7 N1 H1A . . 117.2 ?
C8 N1 H1A . . 117.2 ?
C14 N2 C13 . . 128.3(3) ?
C14 N2 H2A . . 115.8 ?
C13 N2 H2A . . 115.8 ?
O6 N3 O7 . . 123.0(4) ?
O6 N3 O5 . . 120.9(4) ?
O7 N3 O5 . . 116.0(3) ?
O9 N4 O8 . . 121.2(3) ?
O9 N4 O10 . . 122.1(3) ?
O8 N4 O10 . . 116.7(3) ?
O9 N4 La1 . . 176.5(3) ?
O8 N4 La1 . . 59.21(17) ?
O10 N4 La1 . . 57.69(17) ?
O12 N5 O11 . . 122.3(4) ?
O12 N5 O13 . . 121.3(4) ?
O11 N5 O13 . . 116.3(3) ?
O12 N5 La1 . . 179.1(4) ?
O11 N5 La1 . . 57.56(19) ?
O13 N5 La1 . . 58.80(19) ?
C1 O1 La1 . . 131.06(19) ?
C2 O2 C22 . . 116.7(3) ?
C2 O2 La1 . . 117.55(17) ?
C22 O2 La1 . . 125.7(2) ?
C20 O3 La1 . . 125.86(19) ?
C19 O4 C21 . . 116.4(3) ?
C19 O4 La1 . . 117.93(17) ?
C21 O4 La1 . . 125.3(2) ?
N3 O5 La1 . . 100.4(2) ?
N3 O7 La1 . . 96.1(2) ?
N4 O8 La1 . . 97.1(2) ?
N4 O10 La1 . . 98.4(2) ?
N5 O11 La1 . . 98.1(2) ?
N5 O13 La1 . . 96.8(2) ?
C23 O14 H14 . . 111.0 ?

loop_
_geom_bond_atom_site_label_1
_geom_bond_atom_site_label_2
_geom_bond_site_symmetry_2
_geom_bond_distance
_geom_bond_publ_flag
La1 O1 . 2.406(2) ?
La1 O3 . 2.428(2) ?
La1 O5 . 2.586(3) ?
La1 O11 . 2.587(3) ?
La1 O10 . 2.604(3) ?
La1 O13 . 2.613(3) ?
La1 O8 . 2.639(3) ?
La1 O4 . 2.663(2) ?
La1 O7 . 2.676(3) ?
La1 O2 . 2.787(2) ?
La1 N5 . 3.034(4) ?
La1 N4 . 3.048(3) ?
C1 O1 . 1.308(4) ?
C1 C6 . 1.415(4) ?
C1 C2 . 1.416(4) ?
C2 C3 . 1.367(4) ?
C2 O2 . 1.376(4) ?
C3 C4 . 1.409(5) ?
C3 H3A . 0.9300 ?
C4 C5 . 1.364(5) ?
C4 H4A . 0.9300 ?
C5 C6 . 1.415(4) ?
C5 H5A . 0.9300 ?
C6 C7 . 1.425(4) ?
C7 N1 . 1.285(4) ?
C7 H7A . 0.9300 ?
C8 N1 . 1.468(4) ?
C8 C9 . 1.510(4) ?
C8 C13 . 1.533(4) ?
C8 H8A . 0.9800 ?
C9 C10 . 1.530(5) ?
C9 H9A . 0.9700 ?
C9 H9B . 0.9700 ?
C10 C11 . 1.513(5) ?
C10 H10A . 0.9700 ?
C10 H10B . 0.9700 ?
C11 C12 . 1.518(5) ?
C11 H11A . 0.9700 ?
C11 H11B . 0.9700 ?
C12 C13 . 1.523(4) ?
C12 H12A . 0.9700 ?
C12 H12B . 0.9700 ?
C13 N2 . 1.484(4) ?
C13 H13A . 0.9800 ?
C14 N2 . 1.287(4) ?
C14 C15 . 1.423(4) ?
C14 H14A . 0.9300 ?
C15 C20 . 1.411(4) ?
C15 C16 . 1.414(4) ?
C16 C17 . 1.352(5) ?
C16 H16A . 0.9300 ?
C17 C18 . 1.398(5) ?
C17 H17A . 0.9300 ?
C18 C19 . 1.372(4) ?
C18 H18A . 0.9300 ?
C19 O4 . 1.381(4) ?
C19 C20 . 1.415(4) ?
C20 O3 . 1.308(4) ?
C21 O4 . 1.441(4) ?
C21 H21A . 0.9600 ?
C21 H21B . 0.9600 ?
C21 H21C . 0.9600 ?
C22 O2 . 1.437(4) ?
C22 H22A . 0.9600 ?
C22 H22B . 0.9600 ?
C22 H22C . 0.9600 ?
C23 O14 . 1.388(7) ?
C23 H29 . 0.9600 ?
C23 H30 . 0.9600 ?
C23 H31 . 0.9600 ?
N1 H1A . 0.8600 ?
N2 H2A . 0.8600 ?
N3 O6 . 1.211(5) ?
N3 O7 . 1.244(5) ?
N3 O5 . 1.249(4) ?
N4 O9 . 1.218(4) ?
N4 O8 . 1.235(4) ?
N4 O10 . 1.249(4) ?
N5 O12 . 1.213(5) ?
N5 O11 . 1.261(5) ?
N5 O13 . 1.264(5) ?
O14 H14 . 0.8416 ?

loop_
_geom_hbond_atom_site_label_D
_geom_hbond_atom_site_label_H
_geom_hbond_atom_site_label_A
_geom_hbond_site_symmetry_A
_geom_hbond_distance_DH
_geom_hbond_distance_HA
_geom_hbond_distance_DA
_geom_hbond_angle_DHA
N1 H1A O1 . 0.86 1.86 2.562(3) 137.2
N2 H2A O3 . 0.86 1.89 2.592(3) 138.2
O14 H14 O5 1_554 0.84 2.40 2.981(7) 127.0
